data_7151315
loop_
_publ_author_name
'Heureux, Nicolas'
'Wouters, Johan'
'Norberg, Bernadette'
'Mark\'o, Istv\'an E'

_publ_section_title
;
 Short, asymmetric synthesis of epi-morphine ACNO analogues.
;
_journal_issue 21
_journal_name_full 'Organic &amp; biomolecular chemistry'
_journal_page_first 3898
_journal_page_last 3900
_journal_paper_doi 10.1039/b610148h
_journal_volume 4
_journal_year 2006
_chemical_formula_moiety 'C22 H23 N O3'
_chemical_formula_sum 'C22 H23 N O3'
_chemical_formula_weight 349.41
_chemical_name_systematic
;
?
;
_space_group_IT_number 14
_symmetry_cell_setting monoclinic
_symmetry_Int_Tables_number 14
_symmetry_space_group_name_Hall '-P 2ybc'
_symmetry_space_group_name_H-M 'P 1 21/c 1'
_atom_sites_solution_hydrogens geom
_atom_sites_solution_primary direct
_atom_sites_solution_secondary difmap
_audit_creation_method SHELXL-97
_cell_angle_alpha 90.00
_cell_angle_beta 127.717(7)
_cell_angle_gamma 90.00
_cell_formula_units_Z 4
_cell_length_a 11.945(1)
_cell_length_b 11.653(2)
_cell_length_c 16.339(2)
_cell_measurement_reflns_used 25
_cell_measurement_temperature 293(2)
_cell_measurement_theta_max 37.6
_cell_measurement_theta_min 13.7
_cell_volume 1799.1(4)
_computing_cell_refinement NoniusCAD4/MACH3(2000)
_computing_data_collection NoniusCAD4/MACH3(2000)
_computing_data_reduction 'Platon2001 (Spek, 2001)'
_computing_structure_refinement 'SHELXL-97 (Sheldrick, 1997)'
_computing_structure_solution 'SIR97(Altomare, 1997)'
_diffrn_ambient_temperature 293(2)
_diffrn_measured_fraction_theta_full 1.000
_diffrn_measured_fraction_theta_max 1.000
_diffrn_measurement_device_type nonius
_diffrn_measurement_method \q/q2\q
_diffrn_radiation_monochromator graphite
_diffrn_radiation_source 'fine-focus sealed tube'
_diffrn_radiation_type CuK\a
_diffrn_radiation_wavelength 1.54178
_diffrn_reflns_av_R_equivalents 0.0138
_diffrn_reflns_av_sigmaI/netI 0.0103
_diffrn_reflns_limit_h_max 14
_diffrn_reflns_limit_h_min -14
_diffrn_reflns_limit_k_max 14
_diffrn_reflns_limit_k_min 0
_diffrn_reflns_limit_l_max 14
_diffrn_reflns_limit_l_min -20
_diffrn_reflns_number 3857
_diffrn_reflns_theta_full 75.02
_diffrn_reflns_theta_max 75.02
_diffrn_reflns_theta_min 4.68
_diffrn_standards_decay_% 5
_diffrn_standards_interval_count 200
_diffrn_standards_interval_time 60
_diffrn_standards_number 3
_exptl_absorpt_coefficient_mu 0.684
_exptl_absorpt_correction_T_max 0.8057
_exptl_absorpt_correction_T_min 0.7620
_exptl_absorpt_correction_type analytical
_exptl_absorpt_process_details '(Alcock, 1970)'
_exptl_crystal_colour colorless
_exptl_crystal_density_diffrn 1.290
_exptl_crystal_density_method 'not measured'
_exptl_crystal_description prism
_exptl_crystal_F_000 744
_exptl_crystal_size_max 0.42
_exptl_crystal_size_mid 0.37
_exptl_crystal_size_min 0.33
_refine_diff_density_max 0.278
_refine_diff_density_min -0.191
_refine_diff_density_rms 0.034
_refine_ls_extinction_coef 0.0096(6)
_refine_ls_extinction_expression Fc^*^=kFc[1+0.001xFc^2^\l^3^/sin(2\q)]^-1/4^
_refine_ls_extinction_method SHELXL
_refine_ls_goodness_of_fit_ref 1.071
_refine_ls_hydrogen_treatment mixed
_refine_ls_matrix_type full
_refine_ls_number_parameters 240
_refine_ls_number_reflns 3696
_refine_ls_number_restraints 0
_refine_ls_restrained_S_all 1.071
_refine_ls_R_factor_all 0.0422
_refine_ls_R_factor_gt 0.0402
_refine_ls_shift/su_max 0.000
_refine_ls_shift/su_mean 0.000
_refine_ls_structure_factor_coef Fsqd
_refine_ls_weighting_details 'calc w=1/[\s^2^(Fo^2^)+(0.0614P)^2^+0.3753P] where P=(Fo^2^+2Fc^2^)/3'
_refine_ls_weighting_scheme calc
_refine_ls_wR_factor_gt 0.1140
_refine_ls_wR_factor_ref 0.1159
_reflns_number_gt 3464
_reflns_number_total 3696
_reflns_threshold_expression >2sigma(I)
_cod_data_source_file b610148h.txt
_cod_data_source_block uclnh3b
_cod_original_sg_symbol_Hall '-P 2ybc '
_cod_original_sg_symbol_H-M P21/c
_cod_database_code 7151315

loop_
_symmetry_equiv_pos_as_xyz
'x, y, z'
'-x, y+1/2, -z+1/2'
'-x, -y, -z'
'x, -y-1/2, z-1/2'

loop_
_atom_site_label
_atom_site_type_symbol
_atom_site_fract_x
_atom_site_fract_y
_atom_site_fract_z
_atom_site_U_iso_or_equiv
_atom_site_adp_type
_atom_site_occupancy
_atom_site_symmetry_multiplicity
_atom_site_calc_flag
_atom_site_refinement_flags
_atom_site_disorder_assembly
_atom_site_disorder_group
O1 O 0.32134(9) 0.67960(8) 0.41476(7) 0.0499(2) Uani 1 1 d . . .
O2 O -0.12107(10) 0.33083(8) 0.12610(7) 0.0463(2) Uani 1 1 d . . .
O3 O -0.18867(9) 0.51339(8) 0.13584(7) 0.0451(2) Uani 1 1 d . . .
N2 N 0.34844(10) 0.52639(9) 0.34496(8) 0.0405(2) Uani 1 1 d . . .
C1 C 0.05487(11) 0.47179(9) 0.22525(8) 0.0335(2) Uani 1 1 d . . .
C2 C -0.08675(12) 0.42097(10) 0.19362(9) 0.0382(3) Uani 1 1 d . . .
C3 C -0.14238(13) 0.57213(11) 0.08860(9) 0.0413(3) Uani 1 1 d . . .
C4 C -0.22409(16) 0.64884(13) 0.00836(10) 0.0531(3) Uani 1 1 d . . .
H4 H -0.3179 0.6631 -0.0197 0.064 Uiso 1 1 calc R . .
C5 C -0.15983(18) 0.70397(12) -0.02877(10) 0.0562(4) Uani 1 1 d . . .
H5 H -0.2112 0.7571 -0.0821 0.067 Uiso 1 1 calc R . .
C6 C -0.02196(17) 0.68122(12) 0.01195(10) 0.0523(3) Uani 1 1 d . . .
H6 H 0.0183 0.7185 -0.0147 0.063 Uiso 1 1 calc R . .
C7 C 0.05867(14) 0.60295(11) 0.09284(9) 0.0427(3) Uani 1 1 d . . .
H7 H 0.1521 0.5880 0.1202 0.051 Uiso 1 1 calc R . .
C8 C -0.00246(12) 0.54794(10) 0.13165(8) 0.0362(3) Uani 1 1 d . . .
C9 C 0.16031(13) 0.37690(10) 0.25209(10) 0.0402(3) Uani 1 1 d . . .
H9A H 0.1786 0.3322 0.3092 0.048 Uiso 1 1 calc R . .
H9B H 0.1187 0.3261 0.1931 0.048 Uiso 1 1 calc R . .
C10 C 0.29868(14) 0.42247(12) 0.28138(11) 0.0481(3) Uani 1 1 d . . .
H10A H 0.3703 0.3633 0.3189 0.058 Uiso 1 1 calc R . .
H10B H 0.2878 0.4388 0.2186 0.058 Uiso 1 1 calc R . .
C11 C 0.27206(12) 0.59064(10) 0.36252(8) 0.0363(3) Uani 1 1 d . . .
C12 C 0.12360(11) 0.55262(10) 0.32006(8) 0.0345(3) Uani 1 1 d . . .
H12 H 0.0655 0.6222 0.2951 0.041 Uiso 1 1 calc R . .
C13 C 0.12252(14) 0.50471(12) 0.40744(9) 0.0451(3) Uani 1 1 d . . .
H13A H 0.1801 0.4359 0.4358 0.054 Uiso 1 1 calc R . .
H13B H 0.1625 0.5609 0.4625 0.054 Uiso 1 1 calc R . .
C14 C -0.02831(15) 0.47677(13) 0.36558(11) 0.0503(3) Uani 1 1 d . . .
H14A H -0.0288 0.4485 0.4212 0.060 Uiso 1 1 calc R . .
H14B H -0.0855 0.5458 0.3380 0.060 Uiso 1 1 calc R . .
C15 C -0.09096(14) 0.38668(12) 0.28106(10) 0.0458(3) Uani 1 1 d . . .
H15A H -0.0392 0.3154 0.3111 0.055 Uiso 1 1 calc R . .
H15B H -0.1884 0.3728 0.2532 0.055 Uiso 1 1 calc R . .
C16 C 0.49101(13) 0.56381(13) 0.38376(10) 0.0494(3) Uani 1 1 d . . .
H16A H 0.5580 0.5023 0.4237 0.059 Uiso 1 1 calc R . .
H16B H 0.5193 0.6293 0.4292 0.059 Uiso 1 1 calc R . .
C17 C 0.49492(12) 0.59630(11) 0.29599(10) 0.0449(3) Uani 1 1 d . . .
C18 C 0.57211(16) 0.53341(15) 0.27474(13) 0.0606(4) Uani 1 1 d . . .
H18 H 0.6281 0.4729 0.3179 0.073 Uiso 1 1 calc R . .
C19 C 0.5674(2) 0.55917(18) 0.18975(15) 0.0741(5) Uani 1 1 d . . .
H19 H 0.6209 0.5165 0.1769 0.089 Uiso 1 1 calc R . .
C20 C 0.48410(18) 0.64713(16) 0.12468(14) 0.0672(4) Uani 1 1 d . . .
H20 H 0.4789 0.6629 0.0666 0.081 Uiso 1 1 calc R . .
C21 C 0.40906(18) 0.71133(14) 0.14557(14) 0.0654(4) Uani 1 1 d . . .
H21 H 0.3531 0.7716 0.1019 0.078 Uiso 1 1 calc R . .
C22 C 0.41557(16) 0.68747(13) 0.23118(13) 0.0567(4) Uani 1 1 d . . .
H22 H 0.3659 0.7334 0.2456 0.068 Uiso 1 1 calc R . .
H2A H -0.1929(19) 0.2916(15) 0.1144(13) 0.063(5) Uiso 1 1 d . . .

loop_
_atom_site_aniso_label
_atom_site_aniso_U_11
_atom_site_aniso_U_22
_atom_site_aniso_U_33
_atom_site_aniso_U_23
_atom_site_aniso_U_13
_atom_site_aniso_U_12
O1 0.0387(5) 0.0481(5) 0.0522(5) -0.0147(4) 0.0224(4) -0.0027(4)
O2 0.0490(5) 0.0454(5) 0.0483(5) -0.0098(4) 0.0317(4) -0.0134(4)
O3 0.0367(4) 0.0523(5) 0.0460(5) 0.0064(4) 0.0251(4) 0.0043(4)
N2 0.0323(5) 0.0473(6) 0.0395(5) -0.0033(4) 0.0207(4) 0.0017(4)
C1 0.0347(5) 0.0341(5) 0.0335(5) -0.0007(4) 0.0218(5) -0.0004(4)
C2 0.0374(6) 0.0391(6) 0.0390(6) 0.0002(5) 0.0239(5) -0.0011(5)
C3 0.0426(6) 0.0416(6) 0.0371(6) -0.0001(5) 0.0230(5) 0.0003(5)
C4 0.0502(7) 0.0540(8) 0.0424(7) 0.0056(6) 0.0219(6) 0.0102(6)
C5 0.0751(10) 0.0457(7) 0.0381(6) 0.0070(5) 0.0297(7) 0.0068(7)
C6 0.0767(10) 0.0446(7) 0.0423(7) -0.0024(5) 0.0397(7) -0.0091(6)
C7 0.0511(7) 0.0431(6) 0.0386(6) -0.0059(5) 0.0299(6) -0.0072(5)
C8 0.0414(6) 0.0334(5) 0.0323(5) -0.0034(4) 0.0219(5) -0.0019(4)
C9 0.0431(6) 0.0350(6) 0.0435(6) -0.0018(5) 0.0270(5) 0.0030(5)
C10 0.0431(7) 0.0462(7) 0.0586(8) -0.0077(6) 0.0329(6) 0.0044(5)
C11 0.0335(5) 0.0392(6) 0.0309(5) 0.0007(4) 0.0169(5) 0.0035(4)
C12 0.0332(5) 0.0358(6) 0.0331(5) -0.0013(4) 0.0195(5) 0.0028(4)
C13 0.0474(7) 0.0544(7) 0.0351(6) -0.0020(5) 0.0260(5) -0.0002(6)
C14 0.0536(8) 0.0633(8) 0.0468(7) -0.0019(6) 0.0373(6) -0.0023(6)
C15 0.0466(7) 0.0509(7) 0.0475(7) 0.0022(6) 0.0327(6) -0.0047(5)
C16 0.0307(6) 0.0659(8) 0.0445(7) -0.0045(6) 0.0194(5) -0.0001(5)
C17 0.0313(5) 0.0497(7) 0.0476(7) -0.0020(5) 0.0211(5) -0.0028(5)
C18 0.0529(8) 0.0700(10) 0.0645(9) 0.0141(8) 0.0387(7) 0.0187(7)
C19 0.0729(11) 0.0915(13) 0.0799(11) 0.0109(10) 0.0580(10) 0.0176(10)
C20 0.0618(9) 0.0808(11) 0.0628(9) 0.0098(8) 0.0400(8) -0.0067(8)
C21 0.0600(9) 0.0564(9) 0.0730(10) 0.0171(8) 0.0373(8) 0.0017(7)
C22 0.0506(8) 0.0482(8) 0.0724(9) 0.0037(7) 0.0382(7) 0.0045(6)

loop_
_atom_type_symbol
_atom_type_description
_atom_type_scat_dispersion_real
_atom_type_scat_dispersion_imag
_atom_type_scat_source
C C 0.0181 0.0091 'International Tables Vol C Tables 4.2.6.8 and 6.1.1.4'
H H 0.0000 0.0000 'International Tables Vol C Tables 4.2.6.8 and 6.1.1.4'
N N 0.0311 0.0180 'International Tables Vol C Tables 4.2.6.8 and 6.1.1.4'
O O 0.0492 0.0322 'International Tables Vol C Tables 4.2.6.8 and 6.1.1.4'

loop_
_geom_angle_atom_site_label_1
_geom_angle_atom_site_label_2
_geom_angle_atom_site_label_3
_geom_angle
_geom_angle_site_symmetry_1
_geom_angle_site_symmetry_3
_geom_angle_publ_flag
C2 O2 H2A 109.7(11) . . ?
C3 O3 C2 105.53(9) . . ?
C11 N2 C10 125.45(10) . . ?
C11 N2 C16 120.11(11) . . ?
C10 N2 C16 114.25(10) . . ?
C8 C1 C9 119.79(9) . . ?
C8 C1 C12 106.72(9) . . ?
C9 C1 C12 108.28(9) . . ?
C8 C1 C2 99.16(9) . . ?
C9 C1 C2 111.05(9) . . ?
C12 C1 C2 111.55(9) . . ?
O2 C2 O3 108.66(9) . . ?
O2 C2 C15 112.67(10) . . ?
O3 C2 C15 108.02(10) . . ?
O2 C2 C1 106.53(9) . . ?
O3 C2 C1 104.00(9) . . ?
C15 C2 C1 116.43(10) . . ?
O3 C3 C4 124.18(12) . . ?
O3 C3 C8 112.77(10) . . ?
C4 C3 C8 123.03(12) . . ?
C3 C4 C5 117.04(13) . . ?
C3 C4 H4 121.5 . . ?
C5 C4 H4 121.5 . . ?
C6 C5 C4 121.15(13) . . ?
C6 C5 H5 119.4 . . ?
C4 C5 H5 119.4 . . ?
C5 C6 C7 120.89(13) . . ?
C5 C6 H6 119.6 . . ?
C7 C6 H6 119.6 . . ?
C8 C7 C6 119.01(13) . . ?
C8 C7 H7 120.5 . . ?
C6 C7 H7 120.5 . . ?
C7 C8 C3 118.88(11) . . ?
C7 C8 C1 133.80(11) . . ?
C3 C8 C1 106.84(10) . . ?
C10 C9 C1 112.82(10) . . ?
C10 C9 H9A 109.0 . . ?
C1 C9 H9A 109.0 . . ?
C10 C9 H9B 109.0 . . ?
C1 C9 H9B 109.0 . . ?
H9A C9 H9B 107.8 . . ?
N2 C10 C9 114.00(10) . . ?
N2 C10 H10A 108.8 . . ?
C9 C10 H10A 108.8 . . ?
N2 C10 H10B 108.8 . . ?
C9 C10 H10B 108.8 . . ?
H10A C10 H10B 107.6 . . ?
O1 C11 N2 121.08(11) . . ?
O1 C11 C12 119.18(10) . . ?
N2 C11 C12 119.72(10) . . ?
C11 C12 C13 110.55(9) . . ?
C11 C12 C1 112.91(9) . . ?
C13 C12 C1 113.97(9) . . ?
C11 C12 H12 106.3 . . ?
C13 C12 H12 106.3 . . ?
C1 C12 H12 106.3 . . ?
C14 C13 C12 109.89(10) . . ?
C14 C13 H13A 109.7 . . ?
C12 C13 H13A 109.7 . . ?
C14 C13 H13B 109.7 . . ?
C12 C13 H13B 109.7 . . ?
H13A C13 H13B 108.2 . . ?
C15 C14 C13 110.26(11) . . ?
C15 C14 H14A 109.6 . . ?
C13 C14 H14A 109.6 . . ?
C15 C14 H14B 109.6 . . ?
C13 C14 H14B 109.6 . . ?
H14A C14 H14B 108.1 . . ?
C2 C15 C14 113.17(11) . . ?
C2 C15 H15A 108.9 . . ?
C14 C15 H15A 108.9 . . ?
C2 C15 H15B 108.9 . . ?
C14 C15 H15B 108.9 . . ?
H15A C15 H15B 107.8 . . ?
N2 C16 C17 111.37(10) . . ?
N2 C16 H16A 109.4 . . ?
C17 C16 H16A 109.4 . . ?
N2 C16 H16B 109.4 . . ?
C17 C16 H16B 109.4 . . ?
H16A C16 H16B 108.0 . . ?
C18 C17 C22 117.73(14) . . ?
C18 C17 C16 121.30(13) . . ?
C22 C17 C16 120.90(12) . . ?
C17 C18 C19 120.86(15) . . ?
C17 C18 H18 119.6 . . ?
C19 C18 H18 119.6 . . ?
C20 C19 C18 120.30(16) . . ?
C20 C19 H19 119.9 . . ?
C18 C19 H19 119.9 . . ?
C21 C20 C19 119.56(16) . . ?
C21 C20 H20 120.2 . . ?
C19 C20 H20 120.2 . . ?
C20 C21 C22 120.37(15) . . ?
C20 C21 H21 119.8 . . ?
C22 C21 H21 119.8 . . ?
C21 C22 C17 121.12(14) . . ?
C21 C22 H22 119.4 . . ?
C17 C22 H22 119.4 . . ?

loop_
_geom_bond_atom_site_label_1
_geom_bond_atom_site_label_2
_geom_bond_distance
_geom_bond_site_symmetry_2
_geom_bond_publ_flag
O1 C11 1.2389(15) . ?
O2 C2 1.3911(14) . ?
O2 H2A 0.884(18) . ?
O3 C3 1.3757(15) . ?
O3 C2 1.4584(14) . ?
N2 C11 1.3400(15) . ?
N2 C10 1.4640(16) . ?
N2 C16 1.4735(16) . ?
C1 C8 1.5212(15) . ?
C1 C9 1.5249(16) . ?
C1 C12 1.5508(15) . ?
C1 C2 1.5523(15) . ?
C2 C15 1.5137(16) . ?
C3 C4 1.3802(18) . ?
C3 C8 1.3889(17) . ?
C4 C5 1.393(2) . ?
C4 H4 0.9300 . ?
C5 C6 1.373(2) . ?
C5 H5 0.9300 . ?
C6 C7 1.3960(19) . ?
C6 H6 0.9300 . ?
C7 C8 1.3831(17) . ?
C7 H7 0.9300 . ?
C9 C10 1.5084(18) . ?
C9 H9A 0.9700 . ?
C9 H9B 0.9700 . ?
C10 H10A 0.9700 . ?
C10 H10B 0.9700 . ?
C11 C12 1.5223(15) . ?
C12 C13 1.5403(16) . ?
C12 H12 0.9800 . ?
C13 C14 1.5206(19) . ?
C13 H13A 0.9700 . ?
C13 H13B 0.9700 . ?
C14 C15 1.5182(19) . ?
C14 H14A 0.9700 . ?
C14 H14B 0.9700 . ?
C15 H15A 0.9700 . ?
C15 H15B 0.9700 . ?
C16 C17 1.5113(19) . ?
C16 H16A 0.9700 . ?
C16 H16B 0.9700 . ?
C17 C18 1.3784(19) . ?
C17 C22 1.3858(19) . ?
C18 C19 1.387(2) . ?
C18 H18 0.9300 . ?
C19 C20 1.370(3) . ?
C19 H19 0.9300 . ?
C20 C21 1.362(3) . ?
C20 H20 0.9300 . ?
C21 C22 1.381(2) . ?
C21 H21 0.9300 . ?
C22 H22 0.9300 . ?

loop_
_geom_torsion_atom_site_label_1
_geom_torsion_atom_site_label_2
_geom_torsion_atom_site_label_3
_geom_torsion_atom_site_label_4
_geom_torsion
_geom_torsion_site_symmetry_1
_geom_torsion_site_symmetry_2
_geom_torsion_site_symmetry_3
_geom_torsion_site_symmetry_4
_geom_torsion_publ_flag
C3 O3 C2 O2 -81.79(11) . . . . ?
C3 O3 C2 C15 155.69(10) . . . . ?
C3 O3 C2 C1 31.39(11) . . . . ?
C8 C1 C2 O2 81.79(10) . . . . ?
C9 C1 C2 O2 -45.17(12) . . . . ?
C12 C1 C2 O2 -166.07(9) . . . . ?
C8 C1 C2 O3 -32.91(10) . . . . ?
C9 C1 C2 O3 -159.87(9) . . . . ?
C12 C1 C2 O3 79.23(11) . . . . ?
C8 C1 C2 C15 -151.59(10) . . . . ?
C9 C1 C2 C15 81.45(13) . . . . ?
C12 C1 C2 C15 -39.45(14) . . . . ?
C2 O3 C3 C4 164.46(12) . . . . ?
C2 O3 C3 C8 -16.76(13) . . . . ?
O3 C3 C4 C5 178.02(12) . . . . ?
C8 C3 C4 C5 -0.6(2) . . . . ?
C3 C4 C5 C6 1.0(2) . . . . ?
C4 C5 C6 C7 -0.8(2) . . . . ?
C5 C6 C7 C8 0.14(19) . . . . ?
C6 C7 C8 C3 0.21(17) . . . . ?
C6 C7 C8 C1 -170.66(11) . . . . ?
O3 C3 C8 C7 -178.74(10) . . . . ?
C4 C3 C8 C7 0.06(18) . . . . ?
O3 C3 C8 C1 -5.62(13) . . . . ?
C4 C3 C8 C1 173.18(12) . . . . ?
C9 C1 C8 C7 -43.98(18) . . . . ?
C12 C1 C8 C7 79.34(15) . . . . ?
C2 C1 C8 C7 -164.75(13) . . . . ?
C9 C1 C8 C3 144.37(11) . . . . ?
C12 C1 C8 C3 -92.31(11) . . . . ?
C2 C1 C8 C3 23.60(11) . . . . ?
C8 C1 C9 C10 64.28(14) . . . . ?
C12 C1 C9 C10 -58.28(13) . . . . ?
C2 C1 C9 C10 178.92(10) . . . . ?
C11 N2 C10 C9 -11.67(18) . . . . ?
C16 N2 C10 C9 173.35(11) . . . . ?
C1 C9 C10 N2 39.67(15) . . . . ?
C10 N2 C11 O1 -177.60(12) . . . . ?
C16 N2 C11 O1 -2.89(18) . . . . ?
C10 N2 C11 C12 3.93(18) . . . . ?
C16 N2 C11 C12 178.64(10) . . . . ?
O1 C11 C12 C13 -73.18(14) . . . . ?
N2 C11 C12 C13 105.32(12) . . . . ?
O1 C11 C12 C1 157.81(10) . . . . ?
N2 C11 C12 C1 -23.69(15) . . . . ?
C8 C1 C12 C11 -80.79(11) . . . . ?
C9 C1 C12 C11 49.41(12) . . . . ?
C2 C1 C12 C11 171.91(9) . . . . ?
C8 C1 C12 C13 151.98(10) . . . . ?
C9 C1 C12 C13 -77.82(12) . . . . ?
C2 C1 C12 C13 44.68(13) . . . . ?
C11 C12 C13 C14 175.13(10) . . . . ?
C1 C12 C13 C14 -56.44(14) . . . . ?
C12 C13 C14 C15 60.73(14) . . . . ?
O2 C2 C15 C14 169.47(11) . . . . ?
O3 C2 C15 C14 -70.50(13) . . . . ?
C1 C2 C15 C14 45.97(15) . . . . ?
C13 C14 C15 C2 -55.97(15) . . . . ?
C11 N2 C16 C17 -111.92(13) . . . . ?
C10 N2 C16 C17 63.35(15) . . . . ?
N2 C16 C17 C18 -113.73(15) . . . . ?
N2 C16 C17 C22 63.29(17) . . . . ?
C22 C17 C18 C19 -1.5(2) . . . . ?
C16 C17 C18 C19 175.56(15) . . . . ?
C17 C18 C19 C20 -0.8(3) . . . . ?
C18 C19 C20 C21 1.9(3) . . . . ?
C19 C20 C21 C22 -0.6(3) . . . . ?
C20 C21 C22 C17 -1.8(2) . . . . ?
C18 C17 C22 C21 2.8(2) . . . . ?
C16 C17 C22 C21 -174.29(14) . . . . ?
